data_7708804
loop_
_publ_author_name
'Bould, Jonathan'
'Londesborough, Michael G. S.'
'Passarelli, Vincenzo'
'Clegg, William'
'Waddell, Paul G.'
'Cva\<cka, Josef'
'Mac\'ias, Ram\'on'

_publ_section_title
;
 A simple and high-yield route to iridium, rhodium, osmium and ruthenium
 nido-6-metalladecaborane compounds
;
_journal_name_full 'Dalton Transactions'
_journal_paper_doi 10.1039/D1DT02971A
_journal_year 2021
_chemical_formula_moiety 'C37 H43 B9 O Os P2,0.76 C H Cl3'
_chemical_formula_sum 'C37.77 H43.77 B9 Cl2.3 O Os P2'
_chemical_formula_weight 944.85
_space_group_crystal_system triclinic
_space_group_IT_number 2
_space_group_name_Hall '-P 1'
_space_group_name_H-M_alt 'P -1'
_atom_sites_solution_hydrogens mixed
_atom_sites_solution_primary dual
_atom_sites_solution_secondary difmap
_audit_creation_method SHELXL-2018/3
_audit_update_record
;
2021-10-22 deposited with the CCDC.	2021-11-02 downloaded from the CCDC.
;
_cell_angle_alpha 84.5650(17)
_cell_angle_beta 78.068(2)
_cell_angle_gamma 71.413(2)
_cell_formula_units_Z 2
_cell_length_a 11.9431(3)
_cell_length_b 12.4326(3)
_cell_length_c 15.0763(3)
_cell_measurement_reflns_used 24096
_cell_measurement_temperature 150(2)
_cell_measurement_theta_max 66.82
_cell_measurement_theta_min 3.70
_cell_volume 2074.98(9)
_computing_cell_refinement 'CrysAlisPro 1.171.38.42b (Rigaku OD, 2015)'
_computing_data_collection 'CrysAlisPro 1.171.38.42b (Rigaku OD, 2015)'
_computing_data_reduction 'CrysAlisPro 1.171.38.42b (Rigaku OD, 2015)'
_computing_molecular_graphics 'Bruker SHELXTL'
_computing_publication_material 'SHELXL and local programs'
_computing_structure_refinement 'SHELXL-2018/3 (Sheldrick, 2018)'
_computing_structure_solution SheLXT-2018/2
_diffrn_ambient_temperature 150(2)
_diffrn_detector_area_resol_mean 10.3968
_diffrn_measured_fraction_theta_full 0.994
_diffrn_measured_fraction_theta_max 0.994
_diffrn_measurement_device_type 'Oxford Diffraction Gemini A Ultra diffractometer'
_diffrn_measurement_method '\w scans'
_diffrn_radiation_type CuK\a
_diffrn_radiation_wavelength 1.54184
_diffrn_reflns_av_R_equivalents 0.0512
_diffrn_reflns_av_unetI/netI 0.0257
_diffrn_reflns_Laue_measured_fraction_full 0.994
_diffrn_reflns_Laue_measured_fraction_max 0.994
_diffrn_reflns_limit_h_max 14
_diffrn_reflns_limit_h_min -13
_diffrn_reflns_limit_k_max 14
_diffrn_reflns_limit_k_min -14
_diffrn_reflns_limit_l_max 17
_diffrn_reflns_limit_l_min -17
_diffrn_reflns_number 57342
_diffrn_reflns_point_group_measured_fraction_full 0.994
_diffrn_reflns_point_group_measured_fraction_max 0.994
_diffrn_reflns_theta_full 66.905
_diffrn_reflns_theta_max 66.905
_diffrn_reflns_theta_min 3.975
_diffrn_source 'Enhance Ultra (Cu) X-ray Source'
_exptl_absorpt_coefficient_mu 8.119
_exptl_absorpt_correction_T_max 0.755
_exptl_absorpt_correction_T_min 0.398
_exptl_absorpt_correction_type analytical
_exptl_absorpt_process_details
;
CrysAlisPro 1.171.38.42b (Rigaku Oxford Diffraction, 2015)
Analytical numeric absorption correction using a multifaceted crystal
   model based on expressions derived by R.C. Clark & J.S. Reid.
(Clark, R. C. & Reid, J. S. (1995). Acta Cryst. A51, 887-897)
Empirical absorption correction using spherical harmonics,
 implemented in SCALE3 ABSPACK scaling algorithm.
;
_exptl_crystal_colour yellow
_exptl_crystal_density_diffrn 1.512
_exptl_crystal_description prism
_exptl_crystal_F_000 937
_exptl_crystal_recrystallization_method 'Re-crystallisation from solvent: chloroform'
_exptl_crystal_size_max 0.180
_exptl_crystal_size_mid 0.090
_exptl_crystal_size_min 0.040
_refine_diff_density_max 1.768
_refine_diff_density_min -0.831
_refine_diff_density_rms 0.080
_refine_ls_extinction_method none
_refine_ls_goodness_of_fit_ref 1.037
_refine_ls_hydrogen_treatment mixed
_refine_ls_matrix_type full
_refine_ls_number_parameters 613
_refine_ls_number_reflns 7334
_refine_ls_number_restraints 363
_refine_ls_restrained_S_all 1.092
_refine_ls_R_factor_all 0.0289
_refine_ls_R_factor_gt 0.0244
_refine_ls_shift/su_max 0.004
_refine_ls_shift/su_mean 0.000
_refine_ls_structure_factor_coef Fsqd
_refine_ls_weighting_details 'w=1/[\s^2^(Fo^2^)+(0.0271P)^2^+3.0204P] where P=(Fo^2^+2Fc^2^)/3'
_refine_ls_weighting_scheme calc
_refine_ls_wR_factor_gt 0.0563
_refine_ls_wR_factor_ref 0.0586
_reflns_Friedel_coverage 0.000
_reflns_number_gt 6700
_reflns_number_total 7334
_reflns_threshold_expression 'I > 2\s(I)'
_cod_data_source_file d1dt02971a2.cif
_cod_data_source_block ewc190009
_cod_original_formula_sum 'C37.77 H43.77 B9 Cl2.30 O Os P2'
_cod_database_code 7708804
_shelx_shelxl_version_number 2018/3
_shelx_space_group_comment
;
The symmetry employed for this shelxl refinement is uniquely defined
by the following loop, which should always be used as a source of
symmetry information in preference to the above space-group names.
They are only intended as comments.
;
_shelx_estimated_absorpt_t_min 0.323
_shelx_estimated_absorpt_t_max 0.737

loop_
_space_group_symop_operation_xyz
'x, y, z'
'-x, -y, -z'

loop_
_atom_site_label
_atom_site_type_symbol
_atom_site_fract_x
_atom_site_fract_y
_atom_site_fract_z
_atom_site_U_iso_or_equiv
_atom_site_adp_type
_atom_site_occupancy
_atom_site_site_symmetry_order
_atom_site_calc_flag
_atom_site_refinement_flags_posn
_atom_site_refinement_flags_adp
_atom_site_refinement_flags_occupancy
_atom_site_disorder_assembly
_atom_site_disorder_group
Os5 Os 0.76950(2) 0.40306(2) 0.78085(2) 0.01983(5) Uani 1 1 d . . . . .
B1 B 0.7472(4) 0.5933(3) 0.7597(3) 0.0280(8) Uani 1 1 d . . . . .
H1 H 0.687(3) 0.644(3) 0.814(2) 0.033(10) Uiso 1 1 d . . . . .
B2 B 0.8990(4) 0.5117(3) 0.7726(3) 0.0287(8) Uani 1 1 d . . . . .
H2 H 0.931(3) 0.519(3) 0.832(2) 0.027(9) Uiso 1 1 d . . . . .
B3 B 0.8724(4) 0.6342(3) 0.6983(3) 0.0320(9) Uani 1 1 d . . . . .
H3 H 0.902(3) 0.703(3) 0.717(3) 0.038(10) Uiso 1 1 d . . . . .
B4 B 0.7418(4) 0.6677(3) 0.6501(3) 0.0302(8) Uani 1 1 d . . . . .
H4 H 0.683(3) 0.771(3) 0.654(2) 0.036 Uiso 1 1 d . U . . .
B6 B 0.9597(3) 0.3868(3) 0.7118(2) 0.0249(8) Uani 1 1 d . . . . .
H6 H 1.038(3) 0.316(3) 0.719(2) 0.022(8) Uiso 1 1 d . . . . .
B7 B 0.9917(4) 0.5124(3) 0.6627(3) 0.0320(9) Uani 1 1 d . . . . .
H7 H 1.086(3) 0.515(3) 0.650(2) 0.035(10) Uiso 1 1 d . . . . .
B8 B 0.8877(4) 0.6123(3) 0.5834(3) 0.0329(9) Uani 1 1 d . . . . .
H8 H 0.936(4) 0.660(3) 0.528(3) 0.041(11) Uiso 1 1 d . . . . .
B9 B 0.7603(4) 0.5764(3) 0.5666(3) 0.0317(9) Uani 1 1 d . . . . .
H9 H 0.720(4) 0.593(3) 0.505(3) 0.041(11) Uiso 1 1 d . . . . .
B10 B 0.6820(4) 0.5507(3) 0.6798(3) 0.0253(8) Uani 1 1 d . . . . .
H10 H 0.588(3) 0.565(3) 0.681(2) 0.029(9) Uiso 1 1 d . . . . .
H56 H 0.866(4) 0.350(3) 0.691(3) 0.042(11) Uiso 1 1 d . . . . .
H67 H 0.986(4) 0.434(4) 0.625(3) 0.052(12) Uiso 1 1 d . . . . .
H89 H 0.873(3) 0.529(3) 0.547(2) 0.035(10) Uiso 1 1 d . . . . .
H910 H 0.739(3) 0.487(3) 0.616(3) 0.038(10) Uiso 1 1 d . . . . .
C1 C 0.6723(3) 0.4663(3) 0.8896(2) 0.0240(7) Uani 1 1 d . . . . .
O1 O 0.6231(2) 0.50952(19) 0.95704(16) 0.0331(5) Uani 1 1 d . . . . .
P1 P 0.85977(7) 0.24079(6) 0.86898(5) 0.01992(16) Uani 1 1 d . . . . .
C111 C 0.9926(3) 0.2476(3) 0.9087(2) 0.0224(6) Uani 1 1 d . . . . .
C112 C 1.1050(3) 0.1673(3) 0.8882(2) 0.0300(7) Uani 1 1 d . . . . .
H112 H 1.116102 0.106200 0.850562 0.036 Uiso 1 1 calc R U . . .
C113 C 1.2014(3) 0.1758(3) 0.9223(3) 0.0388(9) Uani 1 1 d . . . . .
H113 H 1.278059 0.120594 0.907643 0.047 Uiso 1 1 calc R U . . .
C114 C 1.1863(3) 0.2640(3) 0.9773(3) 0.0366(8) Uani 1 1 d . . . . .
H114 H 1.252206 0.269554 1.000695 0.044 Uiso 1 1 calc R U . . .
C115 C 1.0744(3) 0.3444(3) 0.9982(2) 0.0328(8) Uani 1 1 d . . . . .
H115 H 1.063523 0.405050 1.036214 0.039 Uiso 1 1 calc R U . . .
C116 C 0.9786(3) 0.3369(3) 0.9641(2) 0.0264(7) Uani 1 1 d . . . . .
H116 H 0.902388 0.392836 0.978304 0.032 Uiso 1 1 calc R U . . .
C121 C 0.9141(3) 0.1005(2) 0.8181(2) 0.0218(6) Uani 1 1 d . . . . .
C122 C 0.9850(3) 0.0867(3) 0.7316(2) 0.0272(7) Uani 1 1 d . . . . .
H122 H 1.000654 0.150752 0.698249 0.033 Uiso 1 1 calc R U . . .
C123 C 1.0331(3) -0.0195(3) 0.6937(2) 0.0319(8) Uani 1 1 d . . . . .
H123 H 1.082323 -0.028198 0.635034 0.038 Uiso 1 1 calc R U . . .
C124 C 1.0090(3) -0.1129(3) 0.7417(2) 0.0322(8) Uani 1 1 d . . . . .
H124 H 1.042098 -0.185815 0.715961 0.039 Uiso 1 1 calc R U . . .
C125 C 0.9371(3) -0.1003(3) 0.8265(2) 0.0300(7) Uani 1 1 d . . . . .
H125 H 0.919461 -0.164166 0.858775 0.036 Uiso 1 1 calc R U . . .
C126 C 0.8903(3) 0.0059(3) 0.8651(2) 0.0238(7) Uani 1 1 d . . . . .
H126 H 0.841606 0.013950 0.924011 0.029 Uiso 1 1 calc R U . . .
C131 C 0.7668(3) 0.2176(2) 0.9782(2) 0.0225(6) Uani 1 1 d . . . . .
C132 C 0.8203(3) 0.1586(3) 1.0499(2) 0.0266(7) Uani 1 1 d . . . . .
H132 H 0.905459 0.131008 1.042244 0.032 Uiso 1 1 calc R U . . .
C133 C 0.7510(3) 0.1397(3) 1.1317(2) 0.0321(8) Uani 1 1 d . . . . .
H133 H 0.788714 0.099920 1.179904 0.039 Uiso 1 1 calc R U . . .
C134 C 0.6269(3) 0.1786(3) 1.1437(2) 0.0346(8) Uani 1 1 d . . . . .
H134 H 0.579390 0.165831 1.200083 0.042 Uiso 1 1 calc R U . . .
C135 C 0.5723(3) 0.2362(3) 1.0731(2) 0.0327(8) Uani 1 1 d . . . . .
H135 H 0.487069 0.262295 1.080607 0.039 Uiso 1 1 calc R U . . .
C136 C 0.6424(3) 0.2556(3) 0.9913(2) 0.0275(7) Uani 1 1 d . . . . .
H136 H 0.604249 0.295762 0.943373 0.033 Uiso 1 1 calc R U . . .
P2 P 0.63602(7) 0.31969(6) 0.73372(5) 0.02021(16) Uani 1 1 d . . . . .
C211 C 0.4738(3) 0.3929(3) 0.7654(2) 0.0244(7) Uani 1 1 d . . . . .
C212 C 0.4298(3) 0.4945(3) 0.8103(2) 0.0253(7) Uani 1 1 d . . . . .
H212 H 0.484351 0.528046 0.825364 0.030 Uiso 1 1 calc R U . . .
C213 C 0.3069(3) 0.5479(3) 0.8335(2) 0.0310(7) Uani 1 1 d . . . . .
H213 H 0.277868 0.617078 0.864804 0.037 Uiso 1 1 calc R U . . .
C214 C 0.2270(3) 0.5007(3) 0.8112(2) 0.0337(8) Uani 1 1 d . . . . .
H214 H 0.142923 0.537938 0.826169 0.040 Uiso 1 1 calc R U . . .
C215 C 0.2692(3) 0.3991(3) 0.7669(3) 0.0364(8) Uani 1 1 d . . . . .
H215 H 0.214096 0.366186 0.752043 0.044 Uiso 1 1 calc R U . . .
C216 C 0.3920(3) 0.3450(3) 0.7442(3) 0.0315(8) Uani 1 1 d . . . . .
H216 H 0.420459 0.275052 0.714023 0.038 Uiso 1 1 calc R U . . .
C221 C 0.6665(3) 0.3182(2) 0.6083(2) 0.0245(7) Uani 1 1 d . . . . .
C222 C 0.7850(3) 0.2756(3) 0.5617(2) 0.0298(7) Uani 1 1 d . . . . .
H222 H 0.847872 0.244648 0.595190 0.036 Uiso 1 1 calc R U . . .
C223 C 0.8123(4) 0.2776(3) 0.4681(2) 0.0392(9) Uani 1 1 d . . . . .
H223 H 0.893436 0.249196 0.437858 0.047 Uiso 1 1 calc R U . . .
C224 C 0.7218(4) 0.3209(4) 0.4186(3) 0.0488(11) Uani 1 1 d . . . . .
H224 H 0.740469 0.322875 0.354203 0.059 Uiso 1 1 calc R U . . .
C225 C 0.6046(4) 0.3610(4) 0.4630(3) 0.0496(11) Uani 1 1 d . . . . .
H225 H 0.542102 0.389789 0.428917 0.059 Uiso 1 1 calc R U . . .
C226 C 0.5764(4) 0.3601(3) 0.5576(2) 0.0351(8) Uani 1 1 d . . . . .
H226 H 0.494933 0.388279 0.587391 0.042 Uiso 1 1 calc R U . . .
C231 C 0.6374(3) 0.1712(3) 0.7619(2) 0.0233(7) Uani 1 1 d . . . . .
C232 C 0.7083(3) 0.0830(3) 0.7047(2) 0.0297(7) Uani 1 1 d . . . . .
H232 H 0.758113 0.099226 0.650718 0.036 Uiso 1 1 calc R U . . .
C233 C 0.7073(4) -0.0278(3) 0.7254(3) 0.0373(9) Uani 1 1 d . . . . .
H233 H 0.756614 -0.086623 0.685651 0.045 Uiso 1 1 calc R U . . .
C234 C 0.6356(4) -0.0531(3) 0.8029(3) 0.0400(9) Uani 1 1 d . . . . .
H234 H 0.635558 -0.129173 0.816998 0.048 Uiso 1 1 calc R U . . .
C235 C 0.5635(3) 0.0326(3) 0.8603(3) 0.0382(9) Uani 1 1 d . . . . .
H235 H 0.513828 0.015320 0.913953 0.046 Uiso 1 1 calc R U . . .
C236 C 0.5634(3) 0.1444(3) 0.8399(2) 0.0306(7) Uani 1 1 d . . . . .
H236 H 0.512683 0.202899 0.879325 0.037 Uiso 1 1 calc R U . . .
C2 C 1.358(2) 0.0336(10) 0.5938(12) 0.114(3) Uani 0.337(6) 1 d D U P A 1
H2A H 1.434980 0.041263 0.556928 0.137 Uiso 0.337(6) 1 calc R U P A 1
Cl1 Cl 1.3626(7) -0.0989(6) 0.5784(7) 0.092(2) Uani 0.337(6) 1 d D U P A 1
Cl2 Cl 1.2484(6) 0.1322(6) 0.5476(5) 0.101(2) Uani 0.337(6) 1 d D U P A 1
Cl3 Cl 1.3566(10) 0.0684(6) 0.6955(5) 0.119(3) Uani 0.337(6) 1 d D U P A 1
C2' C 1.3620(17) 0.0659(14) 0.5666(15) 0.117(3) Uani 0.261(5) 1 d D U P B 2
H2' H 1.409639 0.098020 0.514525 0.140 Uiso 0.261(5) 1 calc R U P B 2
Cl1' Cl 1.3422(8) -0.0502(9) 0.5303(6) 0.097(2) Uani 0.261(5) 1 d D U P B 2
Cl2' Cl 1.2398(8) 0.1680(8) 0.6046(8) 0.113(3) Uani 0.261(5) 1 d D U P B 2
Cl3' Cl 1.4405(11) 0.0323(8) 0.6504(8) 0.133(3) Uani 0.261(5) 1 d D U P B 2
C2" C 1.381(2) 0.0480(16) 0.5598(14) 0.115(3) Uani 0.170(4) 1 d D U P C 3
H2" H 1.449249 0.071352 0.522039 0.138 Uiso 0.170(4) 1 calc R U P C 3
Cl1" Cl 1.4088(15) -0.0848(13) 0.6012(11) 0.116(4) Uani 0.170(4) 1 d D U P C 3
Cl2" Cl 1.2627(13) 0.0585(14) 0.5136(8) 0.112(3) Uani 0.170(4) 1 d D U P C 3
Cl3" Cl 1.3054(13) 0.1199(11) 0.6514(10) 0.108(3) Uani 0.170(4) 1 d D U P C 3

loop_
_atom_site_aniso_label
_atom_site_aniso_U_11
_atom_site_aniso_U_22
_atom_site_aniso_U_33
_atom_site_aniso_U_23
_atom_site_aniso_U_13
_atom_site_aniso_U_12
Os5 0.02224(8) 0.01441(7) 0.02564(8) -0.00108(5) -0.00902(5) -0.00652(5)
B1 0.036(2) 0.0170(17) 0.033(2) -0.0014(15) -0.0048(17) -0.0118(16)
B2 0.031(2) 0.0236(18) 0.039(2) -0.0011(16) -0.0138(17) -0.0138(16)
B3 0.042(2) 0.0225(19) 0.038(2) 0.0011(16) -0.0130(18) -0.0157(18)
B4 0.034(2) 0.0206(18) 0.039(2) 0.0053(16) -0.0099(17) -0.0129(16)
B6 0.0239(19) 0.0273(19) 0.0270(18) 0.0041(15) -0.0053(15) -0.0138(16)
B7 0.035(2) 0.030(2) 0.038(2) 0.0048(17) -0.0125(18) -0.0181(18)
B8 0.037(2) 0.028(2) 0.038(2) 0.0077(17) -0.0099(18) -0.0152(18)
B9 0.037(2) 0.026(2) 0.035(2) 0.0069(16) -0.0117(18) -0.0133(17)
B10 0.026(2) 0.0205(18) 0.0305(19) 0.0050(15) -0.0097(15) -0.0073(15)
C1 0.0281(17) 0.0159(14) 0.0308(17) 0.0006(13) -0.0131(14) -0.0064(13)
O1 0.0422(14) 0.0246(12) 0.0305(13) -0.0042(10) -0.0070(11) -0.0064(11)
P1 0.0215(4) 0.0150(3) 0.0246(4) -0.0009(3) -0.0079(3) -0.0052(3)
C111 0.0248(17) 0.0197(15) 0.0245(15) 0.0011(12) -0.0075(13) -0.0083(13)
C112 0.0263(18) 0.0255(17) 0.0398(19) -0.0035(14) -0.0104(15) -0.0067(14)
C113 0.0264(19) 0.038(2) 0.052(2) 0.0008(17) -0.0132(16) -0.0066(16)
C114 0.035(2) 0.042(2) 0.044(2) 0.0067(17) -0.0203(17) -0.0213(17)
C115 0.048(2) 0.0288(18) 0.0320(18) 0.0021(14) -0.0156(16) -0.0214(17)
C116 0.0304(18) 0.0223(16) 0.0302(17) 0.0006(13) -0.0116(14) -0.0099(14)
C121 0.0216(16) 0.0167(14) 0.0292(16) -0.0015(12) -0.0105(13) -0.0049(12)
C122 0.0297(18) 0.0224(16) 0.0320(17) -0.0013(13) -0.0082(14) -0.0098(14)
C123 0.0331(19) 0.0301(18) 0.0338(18) -0.0106(14) -0.0017(15) -0.0117(15)
C124 0.0336(19) 0.0213(16) 0.042(2) -0.0103(14) -0.0086(16) -0.0058(14)
C125 0.0358(19) 0.0188(16) 0.0382(19) -0.0012(14) -0.0113(15) -0.0095(14)
C126 0.0253(17) 0.0216(15) 0.0251(16) -0.0030(12) -0.0046(13) -0.0078(13)
C131 0.0260(17) 0.0150(14) 0.0275(16) -0.0014(12) -0.0063(13) -0.0068(12)
C132 0.0293(18) 0.0219(16) 0.0301(17) -0.0024(13) -0.0086(14) -0.0077(14)
C133 0.043(2) 0.0261(17) 0.0298(18) 0.0041(14) -0.0082(15) -0.0145(16)
C134 0.039(2) 0.0298(18) 0.0338(19) 0.0002(15) 0.0012(16) -0.0145(16)
C135 0.0240(18) 0.0293(18) 0.042(2) -0.0015(15) -0.0004(15) -0.0084(14)
C136 0.0277(18) 0.0227(16) 0.0337(18) -0.0015(13) -0.0088(14) -0.0079(14)
P2 0.0222(4) 0.0153(3) 0.0260(4) -0.0013(3) -0.0082(3) -0.0071(3)
C211 0.0237(17) 0.0218(15) 0.0299(17) 0.0031(13) -0.0102(13) -0.0077(13)
C212 0.0239(17) 0.0259(16) 0.0293(17) -0.0016(13) -0.0087(13) -0.0095(14)
C213 0.0268(18) 0.0319(18) 0.0324(18) -0.0044(14) -0.0046(14) -0.0061(15)
C214 0.0227(18) 0.0347(19) 0.043(2) 0.0040(16) -0.0087(15) -0.0077(15)
C215 0.0261(18) 0.0352(19) 0.056(2) 0.0067(17) -0.0193(17) -0.0160(15)
C216 0.0294(18) 0.0231(16) 0.049(2) -0.0023(15) -0.0171(16) -0.0114(14)
C221 0.0356(19) 0.0158(14) 0.0262(16) -0.0005(12) -0.0101(14) -0.0111(13)
C222 0.0353(19) 0.0284(17) 0.0313(18) -0.0053(14) -0.0093(15) -0.0146(15)
C223 0.048(2) 0.042(2) 0.0311(19) -0.0093(16) -0.0009(17) -0.0203(18)
C224 0.070(3) 0.045(2) 0.0275(19) -0.0015(17) -0.0104(19) -0.012(2)
C225 0.063(3) 0.045(2) 0.037(2) 0.0005(18) -0.027(2) 0.000(2)
C226 0.040(2) 0.0286(18) 0.0346(19) -0.0034(15) -0.0143(16) -0.0025(16)
C231 0.0262(17) 0.0187(15) 0.0323(17) 0.0028(13) -0.0163(13) -0.0112(13)
C232 0.0313(19) 0.0220(16) 0.0398(19) -0.0017(14) -0.0124(15) -0.0100(14)
C233 0.040(2) 0.0199(17) 0.057(2) -0.0043(16) -0.0189(18) -0.0095(15)
C234 0.042(2) 0.0216(17) 0.066(3) 0.0074(17) -0.024(2) -0.0165(16)
C235 0.039(2) 0.036(2) 0.047(2) 0.0166(17) -0.0177(17) -0.0223(17)
C236 0.0308(19) 0.0297(18) 0.0358(18) 0.0016(14) -0.0120(15) -0.0125(15)
C2 0.135(5) 0.107(5) 0.109(5) 0.008(5) -0.024(5) -0.050(5)
Cl1 0.093(4) 0.069(3) 0.119(5) -0.029(3) -0.008(4) -0.031(3)
Cl2 0.134(4) 0.077(4) 0.085(4) 0.035(3) -0.031(3) -0.027(3)
Cl3 0.196(7) 0.091(4) 0.108(5) 0.024(3) -0.062(5) -0.085(4)
C2' 0.136(5) 0.111(5) 0.107(5) 0.008(5) -0.024(5) -0.047(5)
Cl1' 0.115(5) 0.113(5) 0.085(4) -0.022(4) -0.017(4) -0.062(4)
Cl2' 0.114(5) 0.099(5) 0.130(6) 0.037(5) -0.027(5) -0.045(4)
Cl3' 0.157(7) 0.116(5) 0.116(6) -0.003(4) -0.067(5) -0.004(5)
C2" 0.134(5) 0.109(5) 0.107(5) 0.007(5) -0.024(5) -0.046(5)
Cl1" 0.123(7) 0.109(6) 0.109(7) 0.019(6) -0.026(6) -0.028(6)
Cl2" 0.139(6) 0.111(5) 0.091(5) 0.013(4) -0.019(4) -0.053(5)
Cl3" 0.134(5) 0.099(5) 0.106(5) 0.003(4) -0.033(5) -0.052(4)

loop_
_atom_type_symbol
_atom_type_description
_atom_type_scat_dispersion_real
_atom_type_scat_dispersion_imag
_atom_type_scat_source
C C 0.0181 0.0091 'International Tables Vol C Tables 4.2.6.8 and 6.1.1.4'
H H 0.0000 0.0000 'International Tables Vol C Tables 4.2.6.8 and 6.1.1.4'
B B 0.0090 0.0039 'International Tables Vol C Tables 4.2.6.8 and 6.1.1.4'
Cl Cl 0.3639 0.7018 'International Tables Vol C Tables 4.2.6.8 and 6.1.1.4'
O O 0.0492 0.0322 'International Tables Vol C Tables 4.2.6.8 and 6.1.1.4'
Os Os -4.9801 6.2216 'International Tables Vol C Tables 4.2.6.8 and 6.1.1.4'
P P 0.2955 0.4335 'International Tables Vol C Tables 4.2.6.8 and 6.1.1.4'

loop_
_geom_angle_atom_site_label_1
_geom_angle_atom_site_label_2
_geom_angle_atom_site_label_3
_geom_angle
_geom_angle_site_symmetry_1
_geom_angle_site_symmetry_3
_geom_angle_publ_flag
B1 Os5 B2 46.13(14) . . ?
B1 Os5 B6 82.66(14) . . ?
B1 Os5 B10 44.24(13) . . ?
B1 Os5 H56 102.2(14) . . ?
B1 Os5 C1 76.09(13) . . ?
B1 Os5 P1 141.51(10) . . ?
B1 Os5 P2 121.72(11) . . ?
B2 Os5 B6 44.78(14) . . ?
B2 Os5 B10 81.42(13) . . ?
B2 Os5 H56 80.8(14) . . ?
B2 Os5 C1 93.86(14) . . ?
B2 Os5 P1 102.04(10) . . ?
B2 Os5 P2 158.93(10) . . ?
B6 Os5 B10 94.35(13) . . ?
B6 Os5 H56 39.5(14) . . ?
B6 Os5 C1 134.27(14) . . ?
B6 Os5 P1 84.55(10) . . ?
B6 Os5 P2 126.23(10) . . ?
B10 Os5 H56 85.0(14) . . ?
B10 Os5 C1 97.65(13) . . ?
B10 Os5 P1 173.55(9) . . ?
B10 Os5 P2 80.57(9) . . ?
H56 Os5 C1 173.6(14) . . ?
H56 Os5 P1 90.1(14) . . ?
H56 Os5 P2 86.9(14) . . ?
C1 Os5 P1 87.60(9) . . ?
C1 Os5 P2 99.28(10) . . ?
P1 Os5 P2 94.94(3) . . ?
Os5 B1 H1 114(2) . . ?
Os5 B1 B2 68.15(17) . . ?
Os5 B1 B3 117.9(2) . . ?
Os5 B1 B4 123.5(2) . . ?
Os5 B1 B10 70.65(17) . . ?
H1 B1 B2 120(2) . . ?
H1 B1 B3 120(2) . . ?
H1 B1 B4 112.0(19) . . ?
H1 B1 B10 117(2) . . ?
B2 B1 B3 59.6(2) . . ?
B2 B1 B4 112.6(3) . . ?
B2 B1 B10 118.8(3) . . ?
B3 B1 B4 58.9(2) . . ?
B3 B1 B10 107.2(3) . . ?
B4 B1 B10 60.2(2) . . ?
Os5 B2 B1 65.72(17) . . ?
Os5 B2 H2 118.7(19) . . ?
Os5 B2 B3 115.7(2) . . ?
Os5 B2 B6 64.97(17) . . ?
Os5 B2 B7 113.1(2) . . ?
B1 B2 H2 120.2(19) . . ?
B1 B2 B3 59.3(2) . . ?
B1 B2 B6 114.7(3) . . ?
B1 B2 B7 106.2(3) . . ?
H2 B2 B3 116.3(19) . . ?
H2 B2 B6 119.9(19) . . ?
H2 B2 B7 120.5(19) . . ?
B3 B2 B6 111.3(3) . . ?
B3 B2 B7 58.6(2) . . ?
B6 B2 B7 60.4(2) . . ?
B1 B3 B2 61.1(2) . . ?
B1 B3 H3 125(2) . . ?
B1 B3 B4 61.6(2) . . ?
B1 B3 B7 109.4(3) . . ?
B1 B3 B8 109.0(3) . . ?
B2 B3 H3 114(2) . . ?
B2 B3 B4 116.4(3) . . ?
B2 B3 B7 60.9(2) . . ?
B2 B3 B8 117.5(3) . . ?
H3 B3 B4 120(2) . . ?
H3 B3 B7 114(2) . . ?
H3 B3 B8 118(2) . . ?
B4 B3 B7 118.5(3) . . ?
B4 B3 B8 60.9(2) . . ?
B7 B3 B8 68.5(2) . . ?
B1 B4 B3 59.5(2) . . ?
B1 B4 H4 114.2(17) . . ?
B1 B4 B8 105.8(3) . . ?
B1 B4 B9 111.0(3) . . ?
B1 B4 B10 58.4(2) . . ?
B3 B4 H4 112.6(18) . . ?
B3 B4 B8 58.8(2) . . ?
B3 B4 B9 111.2(3) . . ?
B3 B4 B10 106.3(3) . . ?
H4 B4 B8 124.6(18) . . ?
H4 B4 B9 128.2(17) . . ?
H4 B4 B10 126.2(18) . . ?
B8 B4 B9 61.6(2) . . ?
B8 B4 B10 106.9(3) . . ?
B9 B4 B10 62.5(2) . . ?
Os5 B6 B2 70.25(18) . . ?
Os5 B6 H6 126.1(18) . . ?
Os5 B6 B7 117.7(2) . . ?
Os5 B6 H56 46.3(15) . . ?
Os5 B6 H67 121.7(18) . . ?
B2 B6 H6 128.8(18) . . ?
B2 B6 B7 61.1(2) . . ?
B2 B6 H56 110.8(16) . . ?
B2 B6 H67 99.1(18) . . ?
H6 B6 B7 114.5(18) . . ?
H6 B6 H56 111(2) . . ?
H6 B6 H67 106(2) . . ?
B7 B6 H56 122.8(16) . . ?
B7 B6 H67 42.3(18) . . ?
H56 B6 H67 94(2) . . ?
B2 B7 B3 60.5(2) . . ?
B2 B7 B6 58.5(2) . . ?
B2 B7 H7 125.4(19) . . ?
B2 B7 B8 106.6(3) . . ?
B2 B7 H67 105(2) . . ?
B3 B7 B6 111.2(3) . . ?
B3 B7 H7 120.3(19) . . ?
B3 B7 B8 55.5(2) . . ?
B3 B7 H67 126(2) . . ?
B6 B7 H7 119.2(19) . . ?
B6 B7 B8 119.3(3) . . ?
B6 B7 H67 51(2) . . ?
H7 B7 B8 115.7(19) . . ?
H7 B7 H67 110(3) . . ?
B8 B7 H67 87(2) . . ?
B3 B8 B4 60.3(2) . . ?
B3 B8 B7 56.0(2) . . ?
B3 B8 H8 122(2) . . ?
B3 B8 B9 108.8(3) . . ?
B3 B8 H89 127.9(17) . . ?
B4 B8 B7 107.7(3) . . ?
B4 B8 H8 127(2) . . ?
B4 B8 B9 57.3(2) . . ?
B4 B8 H89 100.0(17) . . ?
B7 B8 H8 114(2) . . ?
B7 B8 B9 118.4(3) . . ?
B7 B8 H89 93.7(17) . . ?
H8 B8 B9 121(2) . . ?
H8 B8 H89 108(3) . . ?
B9 B8 H89 45.3(17) . . ?
B4 B9 B8 61.1(2) . . ?
B4 B9 H9 128(2) . . ?
B4 B9 B10 61.1(2) . . ?
B4 B9 H89 104.6(17) . . ?
B4 B9 H910 100.8(16) . . ?
B8 B9 H9 127(2) . . ?
B8 B9 B10 105.5(3) . . ?
B8 B9 H89 46.2(17) . . ?
B8 B9 H910 115.7(17) . . ?
H9 B9 B10 125(2) . . ?
H9 B9 H89 111(3) . . ?
H9 B9 H910 113(3) . . ?
B10 B9 H89 118.2(17) . . ?
B10 B9 H910 43.0(16) . . ?
H89 B9 H910 94(2) . . ?
Os5 B10 B1 65.11(17) . . ?
Os5 B10 B4 119.7(2) . . ?
Os5 B10 B9 123.2(2) . . ?
Os5 B10 H10 114.9(19) . . ?
Os5 B10 H910 87.8(17) . . ?
B1 B10 B4 61.4(2) . . ?
B1 B10 B9 108.4(3) . . ?
B1 B10 H10 127.4(19) . . ?
B1 B10 H910 124.7(18) . . ?
B4 B10 B9 56.3(2) . . ?
B4 B10 H10 118.7(19) . . ?
B4 B10 H910 100.6(18) . . ?
B9 B10 H10 111.5(19) . . ?
B9 B10 H910 47.7(18) . . ?
H10 B10 H910 107(3) . . ?
Os5 C1 O1 172.3(3) . . ?
Os5 P1 C111 114.39(10) . . ?
Os5 P1 C121 118.85(10) . . ?
Os5 P1 C131 115.62(10) . . ?
C111 P1 C121 102.31(14) . . ?
C111 P1 C131 99.82(14) . . ?
C121 P1 C131 103.28(14) . . ?
P1 C111 C112 123.2(2) . . ?
P1 C111 C116 118.1(2) . . ?
C112 C111 C116 118.7(3) . . ?
C111 C112 H112 119.8 . . ?
C111 C112 C113 120.4(3) . . ?
H112 C112 C113 119.8 . . ?
C112 C113 H113 119.8 . . ?
C112 C113 C114 120.4(3) . . ?
H113 C113 C114 119.8 . . ?
C113 C114 H114 120.2 . . ?
C113 C114 C115 119.6(3) . . ?
H114 C114 C115 120.2 . . ?
C114 C115 H115 119.8 . . ?
C114 C115 C116 120.3(3) . . ?
H115 C115 C116 119.8 . . ?
C111 C116 C115 120.6(3) . . ?
C111 C116 H116 119.7 . . ?
C115 C116 H116 119.7 . . ?
P1 C121 C122 119.5(2) . . ?
P1 C121 C126 121.7(2) . . ?
C122 C121 C126 118.7(3) . . ?
C121 C122 H122 119.6 . . ?
C121 C122 C123 120.8(3) . . ?
H122 C122 C123 119.6 . . ?
C122 C123 H123 120.1 . . ?
C122 C123 C124 119.8(3) . . ?
H123 C123 C124 120.1 . . ?
C123 C124 H124 119.9 . . ?
C123 C124 C125 120.1(3) . . ?
H124 C124 C125 119.9 . . ?
C124 C125 H125 120.0 . . ?
C124 C125 C126 120.1(3) . . ?
H125 C125 C126 120.0 . . ?
C121 C126 C125 120.5(3) . . ?
C121 C126 H126 119.7 . . ?
C125 C126 H126 119.7 . . ?
P1 C131 C132 120.6(2) . . ?
P1 C131 C136 121.3(2) . . ?
C132 C131 C136 118.0(3) . . ?
C131 C132 H132 119.6 . . ?
C131 C132 C133 120.9(3) . . ?
H132 C132 C133 119.6 . . ?
C132 C133 H133 119.8 . . ?
C132 C133 C134 120.3(3) . . ?
H133 C133 C134 119.8 . . ?
C133 C134 H134 120.2 . . ?
C133 C134 C135 119.6(3) . . ?
H134 C134 C135 120.2 . . ?
C134 C135 H135 120.1 . . ?
C134 C135 C136 119.8(3) . . ?
H135 C135 C136 120.1 . . ?
C131 C136 C135 121.4(3) . . ?
C131 C136 H136 119.3 . . ?
C135 C136 H136 119.3 . . ?
Os5 P2 C211 116.89(10) . . ?
Os5 P2 C221 108.73(11) . . ?
Os5 P2 C231 123.56(10) . . ?
C211 P2 C221 104.96(15) . . ?
C211 P2 C231 99.80(14) . . ?
C221 P2 C231 100.44(14) . . ?
P2 C211 C212 122.0(2) . . ?
P2 C211 C216 119.4(2) . . ?
C212 C211 C216 118.6(3) . . ?
C211 C212 H212 119.6 . . ?
C211 C212 C213 120.8(3) . . ?
H212 C212 C213 119.6 . . ?
C212 C213 H213 119.9 . . ?
C212 C213 C214 120.1(3) . . ?
H213 C213 C214 119.9 . . ?
C213 C214 H214 120.1 . . ?
C213 C214 C215 119.9(3) . . ?
H214 C214 C215 120.1 . . ?
C214 C215 H215 119.9 . . ?
C214 C215 C216 120.2(3) . . ?
H215 C215 C216 119.9 . . ?
C211 C216 C215 120.4(3) . . ?
C211 C216 H216 119.8 . . ?
C215 C216 H216 119.8 . . ?
P2 C221 C222 119.4(2) . . ?
P2 C221 C226 122.6(3) . . ?
C222 C221 C226 118.0(3) . . ?
C221 C222 H222 119.3 . . ?
C221 C222 C223 121.3(3) . . ?
H222 C222 C223 119.3 . . ?
C222 C223 H223 120.0 . . ?
C222 C223 C224 120.1(4) . . ?
H223 C223 C224 120.0 . . ?
C223 C224 H224 120.2 . . ?
C223 C224 C225 119.6(4) . . ?
H224 C224 C225 120.2 . . ?
C224 C225 H225 119.6 . . ?
C224 C225 C226 120.7(4) . . ?
H225 C225 C226 119.6 . . ?
C221 C226 C225 120.4(4) . . ?
C221 C226 H226 119.8 . . ?
C225 C226 H226 119.8 . . ?
P2 C231 C232 121.4(3) . . ?
P2 C231 C236 120.8(2) . . ?
C232 C231 C236 117.8(3) . . ?
C231 C232 H232 119.4 . . ?
C231 C232 C233 121.1(3) . . ?
H232 C232 C233 119.4 . . ?
C232 C233 H233 119.8 . . ?
C232 C233 C234 120.4(3) . . ?
H233 C233 C234 119.8 . . ?
C233 C234 H234 120.1 . . ?
C233 C234 C235 119.7(3) . . ?
H234 C234 C235 120.1 . . ?
C234 C235 H235 119.9 . . ?
C234 C235 C236 120.3(4) . . ?
H235 C235 C236 119.9 . . ?
C231 C236 C235 120.7(3) . . ?
C231 C236 H236 119.7 . . ?
C235 C236 H236 119.7 . . ?
H2A C2 Cl1 104.7 . . ?
H2A C2 Cl2 104.7 . . ?
H2A C2 Cl3 104.7 . . ?
Cl1 C2 Cl2 112.5(10) . . ?
Cl1 C2 Cl3 118.3(10) . . ?
Cl2 C2 Cl3 110.4(10) . . ?
H2' C2' Cl1' 107.7 . . ?
H2' C2' Cl2' 107.7 . . ?
H2' C2' Cl3' 107.7 . . ?
Cl1' C2' Cl2' 116.4(12) . . ?
Cl1' C2' Cl3' 111.4(11) . . ?
Cl2' C2' Cl3' 105.8(11) . . ?
H2" C2" Cl1" 118.4 . . ?
H2" C2" Cl2" 118.4 . . ?
H2" C2" Cl3" 118.4 . . ?
Cl1" C2" Cl2" 99.9(13) . . ?
Cl1" C2" Cl3" 101.1(13) . . ?
Cl2" C2" Cl3" 96.8(12) . . ?

loop_
_geom_bond_atom_site_label_1
_geom_bond_atom_site_label_2
_geom_bond_distance
_geom_bond_site_symmetry_2
_geom_bond_publ_flag
Os5 B1 2.293(4) . ?
Os5 B2 2.335(4) . ?
Os5 B6 2.248(4) . ?
Os5 B10 2.385(4) . ?
Os5 H56 1.63(4) . ?
Os5 C1 1.879(3) . ?
Os5 P1 2.3866(7) . ?
Os5 P2 2.4044(8) . ?
B1 H1 1.07(4) . ?
B1 B2 1.814(6) . ?
B1 B3 1.782(6) . ?
B1 B4 1.818(5) . ?
B1 B10 1.764(5) . ?
B2 H2 1.06(4) . ?
B2 B3 1.787(5) . ?
B2 B6 1.747(5) . ?
B2 B7 1.793(6) . ?
B3 H3 1.11(4) . ?
B3 B4 1.769(6) . ?
B3 B7 1.753(6) . ?
B3 B8 1.742(6) . ?
B4 H4 1.25(4) . ?
B4 B8 1.779(6) . ?
B4 B9 1.708(6) . ?
B4 B10 1.797(5) . ?
B6 H6 1.08(3) . ?
B6 B7 1.783(5) . ?
B6 H56 1.43(4) . ?
B6 H67 1.40(4) . ?
B7 H7 1.11(4) . ?
B7 B8 1.966(6) . ?
B7 H67 1.20(4) . ?
B8 H8 1.14(4) . ?
B8 B9 1.787(6) . ?
B8 H89 1.29(4) . ?
B9 H9 1.11(4) . ?
B9 B10 1.821(6) . ?
B9 H89 1.27(4) . ?
B9 H910 1.35(4) . ?
B10 H10 1.07(4) . ?
B10 H910 1.24(4) . ?
C1 O1 1.150(4) . ?
P1 C111 1.837(3) . ?
P1 C121 1.838(3) . ?
P1 C131 1.840(3) . ?
C111 C112 1.388(5) . ?
C111 C116 1.398(4) . ?
C112 H112 0.950 . ?
C112 C113 1.390(5) . ?
C113 H113 0.950 . ?
C113 C114 1.382(5) . ?
C114 H114 0.950 . ?
C114 C115 1.385(5) . ?
C115 H115 0.950 . ?
C115 C116 1.380(5) . ?
C116 H116 0.950 . ?
C121 C122 1.392(5) . ?
C121 C126 1.393(4) . ?
C122 H122 0.950 . ?
C122 C123 1.387(5) . ?
C123 H123 0.950 . ?
C123 C124 1.387(5) . ?
C124 H124 0.950 . ?
C124 C125 1.377(5) . ?
C125 H125 0.950 . ?
C125 C126 1.390(4) . ?
C126 H126 0.950 . ?
C131 C132 1.396(4) . ?
C131 C136 1.385(5) . ?
C132 H132 0.950 . ?
C132 C133 1.381(5) . ?
C133 H133 0.950 . ?
C133 C134 1.382(5) . ?
C134 H134 0.950 . ?
C134 C135 1.384(5) . ?
C135 H135 0.950 . ?
C135 C136 1.387(5) . ?
C136 H136 0.950 . ?
P2 C211 1.840(3) . ?
P2 C221 1.851(3) . ?
P2 C231 1.851(3) . ?
C211 C212 1.386(4) . ?
C211 C216 1.396(5) . ?
C212 H212 0.950 . ?
C212 C213 1.389(5) . ?
C213 H213 0.950 . ?
C213 C214 1.376(5) . ?
C214 H214 0.950 . ?
C214 C215 1.381(5) . ?
C215 H215 0.950 . ?
C215 C216 1.388(5) . ?
C216 H216 0.950 . ?
C221 C222 1.399(5) . ?
C221 C226 1.386(5) . ?
C222 H222 0.950 . ?
C222 C223 1.381(5) . ?
C223 H223 0.950 . ?
C223 C224 1.379(6) . ?
C224 H224 0.950 . ?
C224 C225 1.374(6) . ?
C225 H225 0.950 . ?
C225 C226 1.396(5) . ?
C226 H226 0.950 . ?
C231 C232 1.395(5) . ?
C231 C236 1.399(5) . ?
C232 H232 0.950 . ?
C232 C233 1.387(5) . ?
C233 H233 0.950 . ?
C233 C234 1.374(6) . ?
C234 H234 0.950 . ?
C234 C235 1.381(6) . ?
C235 H235 0.950 . ?
C235 C236 1.394(5) . ?
C236 H236 0.950 . ?
C2 H2A 1.000 . ?
C2 Cl1 1.667(12) . ?
C2 Cl2 1.700(13) . ?
C2 Cl3 1.628(13) . ?
C2' H2' 1.000 . ?
C2' Cl1' 1.691(14) . ?
C2' Cl2' 1.638(14) . ?
C2' Cl3' 1.670(14) . ?
C2" H2" 1.000 . ?
C2" Cl1" 1.663(16) . ?
C2" Cl2" 1.665(16) . ?
C2" Cl3" 1.651(16) . ?
Cl2" Cl3" 2.479(16) . ?

loop_
_geom_torsion_atom_site_label_1
_geom_torsion_atom_site_label_2
_geom_torsion_atom_site_label_3
_geom_torsion_atom_site_label_4
_geom_torsion
_geom_torsion_site_symmetry_1
_geom_torsion_site_symmetry_2
_geom_torsion_site_symmetry_3
_geom_torsion_site_symmetry_4
_geom_torsion_publ_flag
Os5 B1 B2 B3 145.1(2) . . . . ?
Os5 B1 B2 B6 44.1(2) . . . . ?
Os5 B1 B2 B7 108.5(2) . . . . ?
B3 B1 B2 Os5 -145.1(2) . . . . ?
B3 B1 B2 B6 -101.1(3) . . . . ?
B3 B1 B2 B7 -36.7(2) . . . . ?
B4 B1 B2 Os5 -118.5(3) . . . . ?
B4 B1 B2 B3 26.6(3) . . . . ?
B4 B1 B2 B6 -74.4(3) . . . . ?
B4 B1 B2 B7 -10.0(3) . . . . ?
B10 B1 B2 Os5 -51.1(2) . . . . ?
B10 B1 B2 B3 94.0(3) . . . . ?
B10 B1 B2 B6 -7.1(4) . . . . ?
B10 B1 B2 B7 57.3(4) . . . . ?
Os5 B1 B3 B2 -36.9(2) . . . . ?
Os5 B1 B3 B4 114.2(3) . . . . ?
Os5 B1 B3 B7 1.5(4) . . . . ?
Os5 B1 B3 B8 74.6(3) . . . . ?
B2 B1 B3 B4 151.1(3) . . . . ?
B2 B1 B3 B7 38.4(3) . . . . ?
B2 B1 B3 B8 111.5(3) . . . . ?
B4 B1 B3 B2 -151.1(3) . . . . ?
B4 B1 B3 B7 -112.6(3) . . . . ?
B4 B1 B3 B8 -39.5(3) . . . . ?
B10 B1 B3 B2 -113.7(3) . . . . ?
B10 B1 B3 B4 37.3(3) . . . . ?
B10 B1 B3 B7 -75.3(3) . . . . ?
B10 B1 B3 B8 -2.2(4) . . . . ?
Os5 B2 B3 B1 35.3(2) . . . . ?
Os5 B2 B3 B4 7.0(4) . . . . ?
Os5 B2 B3 B7 -102.5(3) . . . . ?
Os5 B2 B3 B8 -62.3(4) . . . . ?
B1 B2 B3 B4 -28.4(3) . . . . ?
B1 B2 B3 B7 -137.8(3) . . . . ?
B1 B2 B3 B8 -97.6(3) . . . . ?
B6 B2 B3 B1 106.9(3) . . . . ?
B6 B2 B3 B4 78.5(4) . . . . ?
B6 B2 B3 B7 -30.9(3) . . . . ?
B6 B2 B3 B8 9.3(4) . . . . ?
B7 B2 B3 B1 137.8(3) . . . . ?
B7 B2 B3 B4 109.5(3) . . . . ?
B7 B2 B3 B8 40.2(3) . . . . ?
B1 B3 B4 B8 -136.5(3) . . . . ?
B1 B3 B4 B9 -102.6(3) . . . . ?
B1 B3 B4 B10 -36.3(3) . . . . ?
B2 B3 B4 B1 28.2(3) . . . . ?
B2 B3 B4 B8 -108.3(3) . . . . ?
B2 B3 B4 B9 -74.4(4) . . . . ?
B2 B3 B4 B10 -8.1(4) . . . . ?
B7 B3 B4 B1 97.8(3) . . . . ?
B7 B3 B4 B8 -38.7(3) . . . . ?
B7 B3 B4 B9 -4.8(4) . . . . ?
B7 B3 B4 B10 61.4(4) . . . . ?
B8 B3 B4 B1 136.5(3) . . . . ?
B8 B3 B4 B9 33.8(3) . . . . ?
B8 B3 B4 B10 100.1(3) . . . . ?
Os5 B1 B4 B3 -104.9(3) . . . . ?
Os5 B1 B4 B8 -67.1(3) . . . . ?
Os5 B1 B4 B9 -2.0(4) . . . . ?
Os5 B1 B4 B10 33.3(3) . . . . ?
B2 B1 B4 B3 -26.9(3) . . . . ?
B2 B1 B4 B8 10.9(4) . . . . ?
B2 B1 B4 B9 76.0(4) . . . . ?
B2 B1 B4 B10 111.3(3) . . . . ?
B3 B1 B4 B8 37.8(3) . . . . ?
B3 B1 B4 B9 102.9(3) . . . . ?
B3 B1 B4 B10 138.1(3) . . . . ?
B10 B1 B4 B3 -138.1(3) . . . . ?
B10 B1 B4 B8 -100.4(3) . . . . ?
B10 B1 B4 B9 -35.2(3) . . . . ?
Os5 B2 B6 B7 139.6(2) . . . . ?
B1 B2 B6 Os5 -44.4(2) . . . . ?
B1 B2 B6 B7 95.3(3) . . . . ?
B3 B2 B6 Os5 -109.3(3) . . . . ?
B3 B2 B6 B7 30.3(3) . . . . ?
B7 B2 B6 Os5 -139.6(2) . . . . ?
B1 B3 B7 B2 -38.5(3) . . . . ?
B1 B3 B7 B6 -8.3(4) . . . . ?
B1 B3 B7 B8 103.4(3) . . . . ?
B2 B3 B7 B6 30.2(3) . . . . ?
B2 B3 B7 B8 142.0(3) . . . . ?
B4 B3 B7 B2 -106.0(3) . . . . ?
B4 B3 B7 B6 -75.8(4) . . . . ?
B4 B3 B7 B8 35.9(3) . . . . ?
B8 B3 B7 B2 -142.0(3) . . . . ?
B8 B3 B7 B6 -111.7(3) . . . . ?
Os5 B6 B7 B2 43.5(2) . . . . ?
Os5 B6 B7 B3 12.5(4) . . . . ?
Os5 B6 B7 B8 -48.8(4) . . . . ?
B2 B6 B7 B3 -30.9(3) . . . . ?
B2 B6 B7 B8 -92.3(3) . . . . ?
Os5 B2 B7 B3 107.0(3) . . . . ?
Os5 B2 B7 B6 -39.6(2) . . . . ?
Os5 B2 B7 B8 75.0(3) . . . . ?
B1 B2 B7 B3 37.0(2) . . . . ?
B1 B2 B7 B6 -109.6(3) . . . . ?
B1 B2 B7 B8 5.0(3) . . . . ?
B3 B2 B7 B6 -146.6(3) . . . . ?
B3 B2 B7 B8 -32.0(2) . . . . ?
B6 B2 B7 B3 146.6(3) . . . . ?
B6 B2 B7 B8 114.6(3) . . . . ?
B1 B3 B8 B4 39.9(3) . . . . ?
B1 B3 B8 B7 -103.9(3) . . . . ?
B1 B3 B8 B9 8.2(4) . . . . ?
B2 B3 B8 B4 106.5(3) . . . . ?
B2 B3 B8 B7 -37.3(3) . . . . ?
B2 B3 B8 B9 74.8(4) . . . . ?
B4 B3 B8 B7 -143.8(3) . . . . ?
B4 B3 B8 B9 -31.6(3) . . . . ?
B7 B3 B8 B4 143.8(3) . . . . ?
B7 B3 B8 B9 112.2(3) . . . . ?
B1 B4 B8 B3 -38.1(2) . . . . ?
B1 B4 B8 B7 -7.2(3) . . . . ?
B1 B4 B8 B9 105.7(3) . . . . ?
B3 B4 B8 B7 31.0(2) . . . . ?
B3 B4 B8 B9 143.8(3) . . . . ?
B9 B4 B8 B3 -143.8(3) . . . . ?
B9 B4 B8 B7 -112.9(3) . . . . ?
B10 B4 B8 B3 -99.2(3) . . . . ?
B10 B4 B8 B7 -68.2(3) . . . . ?
B10 B4 B8 B9 44.6(3) . . . . ?
B1 B4 B9 B8 -97.1(3) . . . . ?
B1 B4 B9 B10 33.6(3) . . . . ?
B3 B4 B9 B8 -32.8(3) . . . . ?
B3 B4 B9 B10 97.9(3) . . . . ?
B8 B4 B9 B10 130.7(3) . . . . ?
B10 B4 B9 B8 -130.7(3) . . . . ?
B3 B8 B9 B4 32.8(3) . . . . ?
B3 B8 B9 B10 -10.7(4) . . . . ?
B4 B8 B9 B10 -43.5(2) . . . . ?
B7 B8 B9 B4 93.7(3) . . . . ?
B7 B8 B9 B10 50.1(4) . . . . ?
Os5 B1 B10 B4 -151.0(2) . . . . ?
Os5 B1 B10 B9 -118.8(2) . . . . ?
B2 B1 B10 Os5 50.0(2) . . . . ?
B2 B1 B10 B4 -101.0(3) . . . . ?
B2 B1 B10 B9 -68.8(4) . . . . ?
B3 B1 B10 Os5 114.3(2) . . . . ?
B3 B1 B10 B4 -36.7(3) . . . . ?
B3 B1 B10 B9 -4.6(3) . . . . ?
B4 B1 B10 Os5 151.0(2) . . . . ?
B4 B1 B10 B9 32.2(3) . . . . ?
B1 B4 B10 Os5 -30.4(2) . . . . ?
B1 B4 B10 B9 -142.6(3) . . . . ?
B3 B4 B10 Os5 6.4(4) . . . . ?
B3 B4 B10 B1 36.8(3) . . . . ?
B3 B4 B10 B9 -105.8(3) . . . . ?
B8 B4 B10 Os5 68.1(3) . . . . ?
B8 B4 B10 B1 98.5(3) . . . . ?
B8 B4 B10 B9 -44.1(3) . . . . ?
B9 B4 B10 Os5 112.2(3) . . . . ?
B9 B4 B10 B1 142.6(3) . . . . ?
B4 B9 B10 Os5 -105.9(3) . . . . ?
B4 B9 B10 B1 -34.2(3) . . . . ?
B8 B9 B10 Os5 -62.4(3) . . . . ?
B8 B9 B10 B1 9.4(3) . . . . ?
B8 B9 B10 B4 43.5(3) . . . . ?
Os5 P1 C111 C112 -121.7(3) . . . . ?
Os5 P1 C111 C116 59.8(3) . . . . ?
C121 P1 C111 C112 8.2(3) . . . . ?
C121 P1 C111 C116 -170.3(2) . . . . ?
C131 P1 C111 C112 114.2(3) . . . . ?
C131 P1 C111 C116 -64.3(3) . . . . ?
P1 C111 C112 C113 -178.4(3) . . . . ?
C116 C111 C112 C113 0.1(5) . . . . ?
C111 C112 C113 C114 0.2(6) . . . . ?
C112 C113 C114 C115 -0.2(6) . . . . ?
C113 C114 C115 C116 -0.3(5) . . . . ?
C114 C115 C116 C111 0.6(5) . . . . ?
P1 C111 C116 C115 178.0(3) . . . . ?
C112 C111 C116 C115 -0.5(5) . . . . ?
Os5 P1 C121 C122 47.9(3) . . . . ?
Os5 P1 C121 C126 -134.6(2) . . . . ?
C111 P1 C121 C122 -79.1(3) . . . . ?
C111 P1 C121 C126 98.3(3) . . . . ?
C131 P1 C121 C122 177.5(3) . . . . ?
C131 P1 C121 C126 -5.0(3) . . . . ?
P1 C121 C122 C123 176.2(3) . . . . ?
C126 C121 C122 C123 -1.3(5) . . . . ?
C121 C122 C123 C124 1.0(5) . . . . ?
C122 C123 C124 C125 0.3(5) . . . . ?
C123 C124 C125 C126 -1.2(5) . . . . ?
C124 C125 C126 C121 0.8(5) . . . . ?
P1 C121 C126 C125 -177.1(3) . . . . ?
C122 C121 C126 C125 0.4(5) . . . . ?
Os5 P1 C131 C132 -154.0(2) . . . . ?
Os5 P1 C131 C136 27.4(3) . . . . ?
C111 P1 C131 C132 -30.8(3) . . . . ?
C111 P1 C131 C136 150.6(3) . . . . ?
C121 P1 C131 C132 74.4(3) . . . . ?
C121 P1 C131 C136 -104.1(3) . . . . ?
P1 C131 C132 C133 -179.3(2) . . . . ?
C136 C131 C132 C133 -0.6(5) . . . . ?
C131 C132 C133 C134 0.4(5) . . . . ?
C132 C133 C134 C135 0.3(5) . . . . ?
C133 C134 C135 C136 -0.8(5) . . . . ?
P1 C131 C136 C135 178.7(3) . . . . ?
C132 C131 C136 C135 0.1(5) . . . . ?
C134 C135 C136 C131 0.6(5) . . . . ?
Os5 P2 C211 C212 3.2(3) . . . . ?
Os5 P2 C211 C216 -176.5(2) . . . . ?
C221 P2 C211 C212 -117.3(3) . . . . ?
C221 P2 C211 C216 62.9(3) . . . . ?
C231 P2 C211 C212 139.0(3) . . . . ?
C231 P2 C211 C216 -40.8(3) . . . . ?
P2 C211 C212 C213 -180.0(3) . . . . ?
C216 C211 C212 C213 -0.2(5) . . . . ?
C211 C212 C213 C214 -0.7(5) . . . . ?
C212 C213 C214 C215 1.1(5) . . . . ?
C213 C214 C215 C216 -0.6(6) . . . . ?
C214 C215 C216 C211 -0.3(6) . . . . ?
P2 C211 C216 C215 -179.6(3) . . . . ?
C212 C211 C216 C215 0.6(5) . . . . ?
Os5 P2 C221 C222 49.3(3) . . . . ?
Os5 P2 C221 C226 -129.3(3) . . . . ?
C211 P2 C221 C222 175.1(2) . . . . ?
C211 P2 C221 C226 -3.5(3) . . . . ?
C231 P2 C221 C222 -81.7(3) . . . . ?
C231 P2 C221 C226 99.7(3) . . . . ?
P2 C221 C222 C223 -177.0(3) . . . . ?
C226 C221 C222 C223 1.6(5) . . . . ?
C221 C222 C223 C224 -0.8(5) . . . . ?
C222 C223 C224 C225 -0.5(6) . . . . ?
C223 C224 C225 C226 1.0(7) . . . . ?
P2 C221 C226 C225 177.5(3) . . . . ?
C222 C221 C226 C225 -1.1(5) . . . . ?
C224 C225 C226 C221 -0.1(6) . . . . ?
Os5 P2 C231 C232 -90.6(3) . . . . ?
Os5 P2 C231 C236 91.8(3) . . . . ?
C211 P2 C231 C232 137.7(3) . . . . ?
C211 P2 C231 C236 -39.9(3) . . . . ?
C221 P2 C231 C232 30.3(3) . . . . ?
C221 P2 C231 C236 -147.3(3) . . . . ?
P2 C231 C232 C233 -178.9(3) . . . . ?
C236 C231 C232 C233 -1.2(5) . . . . ?
C231 C232 C233 C234 0.3(5) . . . . ?
C232 C233 C234 C235 0.4(6) . . . . ?
C233 C234 C235 C236 0.0(6) . . . . ?
C234 C235 C236 C231 -0.9(5) . . . . ?
P2 C231 C236 C235 179.2(3) . . . . ?
C232 C231 C236 C235 1.5(5) . . . . ?
